data_2207372
loop_
_publ_author_name
'Ying-Ying Liu'
'Jian-Fang Ma'
'Jin Yang'

_publ_section_title
;
 Bis(1,10-phenanthroline)dithiocyanatozinc(II)
;
_journal_coeditor_code WK6066
_journal_issue 11
_journal_name_full 'Acta Crystallographica Section E'
_journal_page_first m2367
_journal_page_last m2368
_journal_paper_doi 10.1107/S1600536805033714
_journal_volume 61
_journal_year 2005
_chemical_formula_iupac '[Zn (N C S)2 (C12 H8 N2)2]'
_chemical_formula_moiety 'C26 H16 N6 S2 Zn'
_chemical_formula_sum 'C26 H16 N6 S2 Zn'
_chemical_formula_weight 541.98
_chemical_name_systematic
;
Bis(1,10-phenanthroline)dithiocyanatozinc(II)
;
_space_group_IT_number 60
_symmetry_cell_setting orthorhombic
_symmetry_space_group_name_Hall '-P 2n 2ab'
_symmetry_space_group_name_H-M 'P b c n'
_atom_sites_solution_hydrogens geom
_atom_sites_solution_primary direct
_atom_sites_solution_secondary difmap
_audit_creation_method SHELXL-97
_cell_angle_alpha 90.000
_cell_angle_beta 90.000
_cell_angle_gamma 90.000
_cell_formula_units_Z 4
_cell_length_a 13.147(5)
_cell_length_b 10.088(5)
_cell_length_c 17.549(5)
_cell_measurement_reflns_used 2969
_cell_measurement_temperature 293(2)
_cell_measurement_theta_max 28.3
_cell_measurement_theta_min 2.3
_cell_volume 2327.5(16)
_computing_cell_refinement 'SAINT (Bruker, 1999)'
_computing_data_collection 'SMART (Bruker, 1997)'
_computing_data_reduction SAINT
_computing_molecular_graphics 'SHELXTL-Plus (Sheldrick, 1990)'
_computing_publication_material SHELXL97
_computing_structure_refinement 'SHELXL97 (Sheldrick, 1997)'
_computing_structure_solution 'SHELXS97 (Sheldrick, 1997)'
_diffrn_ambient_temperature 293(2)
_diffrn_measured_fraction_theta_full 1.000
_diffrn_measured_fraction_theta_max 0.968
_diffrn_measurement_device_type 'Bruker APEX CCD area-detector'
_diffrn_measurement_method \w
_diffrn_radiation_monochromator graphite
_diffrn_radiation_source 'fine-focus sealed tube'
_diffrn_radiation_type MoK\a
_diffrn_radiation_wavelength 0.71069
_diffrn_reflns_av_R_equivalents 0.0667
_diffrn_reflns_av_sigmaI/netI 0.0545
_diffrn_reflns_limit_h_max 17
_diffrn_reflns_limit_h_min -9
_diffrn_reflns_limit_k_max 13
_diffrn_reflns_limit_k_min -13
_diffrn_reflns_limit_l_max 22
_diffrn_reflns_limit_l_min -23
_diffrn_reflns_number 13350
_diffrn_reflns_theta_full 25.00
_diffrn_reflns_theta_max 28.32
_diffrn_reflns_theta_min 2.32
_diffrn_standards_decay_% 0
_exptl_absorpt_coefficient_mu 1.263
_exptl_absorpt_correction_T_max 0.915
_exptl_absorpt_correction_T_min 0.595
_exptl_absorpt_correction_type multi-scan
_exptl_absorpt_process_details '(SADABS; Sheldrick, 1996)'
_exptl_crystal_colour yellow
_exptl_crystal_density_diffrn 1.547
_exptl_crystal_density_method 'not measured'
_exptl_crystal_description plate
_exptl_crystal_F_000 1104
_exptl_crystal_size_max 0.531
_exptl_crystal_size_mid 0.191
_exptl_crystal_size_min 0.070
_refine_diff_density_max 0.335
_refine_diff_density_min -0.309
_refine_ls_extinction_method none
_refine_ls_goodness_of_fit_ref 0.920
_refine_ls_hydrogen_treatment constr
_refine_ls_matrix_type full
_refine_ls_number_parameters 159
_refine_ls_number_reflns 2810
_refine_ls_number_restraints 0
_refine_ls_restrained_S_all 0.920
_refine_ls_R_factor_all 0.0835
_refine_ls_R_factor_gt 0.0380
_refine_ls_shift/su_max 0.000
_refine_ls_shift/su_mean 0.000
_refine_ls_structure_factor_coef Fsqd
_refine_ls_weighting_details 'calc w = 1/[\s^2^(Fo^2^)+(0.0467P)^2^] where P = (Fo^2^+2Fc^2^)/3'
_refine_ls_weighting_scheme calc
_refine_ls_wR_factor_gt 0.0925
_refine_ls_wR_factor_ref 0.1004
_reflns_number_gt 1505
_reflns_number_total 2901
_reflns_threshold_expression I>2\s(I)
_cod_data_source_file wk6066.cif
_cod_data_source_block I
_cod_database_code 2207372
_cod_database_fobs_code 2207372

loop_
_symmetry_equiv_pos_as_xyz
'x, y, z'
'-x+1/2, -y+1/2, z+1/2'
'x+1/2, -y+1/2, -z'
'-x, y, -z+1/2'
'-x, -y, -z'
'x-1/2, y-1/2, -z-1/2'
'-x-1/2, y-1/2, z'
'x, -y, z-1/2'

loop_
_atom_site_label
_atom_site_fract_x
_atom_site_fract_y
_atom_site_fract_z
_atom_site_U_iso_or_equiv
_atom_site_adp_type
_atom_site_calc_flag
_atom_site_refinement_flags
_atom_site_occupancy
_atom_site_type_symbol
Zn 0.5000 0.66431(4) 0.2500 0.05209(16) Uani d S 1 Zn
C1 0.5855(2) 0.4526(3) 0.37286(19) 0.0733(8) Uani d . 1 C
H1 0.6498 0.4815 0.3582 0.088 Uiso calc R 1 H
C2 0.5787(3) 0.3565(4) 0.4272(2) 0.0892(11) Uani d . 1 C
H2 0.6372 0.3200 0.4484 0.107 Uiso calc R 1 H
C3 0.4850(3) 0.3149(3) 0.4499(2) 0.0885(11) Uani d . 1 C
H3 0.4793 0.2489 0.4867 0.106 Uiso calc R 1 H
C4 0.3974(2) 0.3710(3) 0.41821(16) 0.0658(8) Uani d . 1 C
C5 0.4100(2) 0.4691(2) 0.36273(15) 0.0529(6) Uani d . 1 C
C6 0.3244(2) 0.5298(2) 0.32974(14) 0.0534(6) Uani d . 1 C
C7 0.2251(2) 0.4914(3) 0.35127(16) 0.0607(7) Uani d . 1 C
C8 0.2151(3) 0.3880(3) 0.40682(18) 0.0765(9) Uani d . 1 C
H8 0.1504 0.3598 0.4211 0.092 Uiso calc R 1 H
C9 0.2963(3) 0.3311(3) 0.43859(18) 0.0803(9) Uani d . 1 C
H9 0.2873 0.2645 0.4746 0.096 Uiso calc R 1 H
C10 0.1437(2) 0.5549(3) 0.31643(18) 0.0737(9) Uani d . 1 C
H10 0.0774 0.5320 0.3296 0.088 Uiso calc R 1 H
C11 0.1602(2) 0.6498(3) 0.26369(19) 0.0746(9) Uani d . 1 C
H11 0.1056 0.6915 0.2399 0.090 Uiso calc R 1 H
C12 0.2590(2) 0.6844(3) 0.24522(16) 0.0657(7) Uani d . 1 C
H12 0.2696 0.7508 0.2093 0.079 Uiso calc R 1 H
C13 0.5813(2) 0.8740(3) 0.37110(16) 0.0573(7) Uani d . 1 C
N1 0.50348(17) 0.5081(2) 0.33919(12) 0.0602(6) Uani d . 1 N
N2 0.33965(17) 0.6264(2) 0.27680(13) 0.0550(6) Uani d . 1 N
N3 0.5395(2) 0.8024(2) 0.33157(15) 0.0719(7) Uani d . 1 N
S1 0.63996(7) 0.97500(9) 0.42673(5) 0.0858(3) Uani d . 1 S

loop_
_atom_site_aniso_label
_atom_site_aniso_U_11
_atom_site_aniso_U_22
_atom_site_aniso_U_33
_atom_site_aniso_U_12
_atom_site_aniso_U_13
_atom_site_aniso_U_23
Zn 0.0435(2) 0.0499(2) 0.0628(3) 0.000 0.0048(2) 0.000
C1 0.0560(18) 0.076(2) 0.087(2) 0.0029(16) 0.0000(17) 0.0139(19)
C2 0.076(2) 0.096(3) 0.096(2) 0.007(2) -0.005(2) 0.036(2)
C3 0.096(3) 0.084(2) 0.086(2) -0.004(2) 0.007(2) 0.0295(19)
C4 0.0706(19) 0.0626(18) 0.0642(18) -0.0042(15) 0.0082(15) 0.0041(15)
C5 0.0571(17) 0.0492(14) 0.0522(15) -0.0062(13) 0.0074(13) -0.0028(13)
C6 0.0514(16) 0.0543(15) 0.0544(15) -0.0044(13) 0.0086(13) -0.0124(13)
C7 0.0541(18) 0.0595(16) 0.0686(17) -0.0112(14) 0.0129(14) -0.0130(14)
C8 0.069(2) 0.079(2) 0.081(2) -0.0182(18) 0.0215(17) -0.0038(17)
C9 0.085(2) 0.076(2) 0.080(2) -0.0113(19) 0.0218(18) 0.0209(18)
C10 0.0461(17) 0.086(2) 0.089(2) -0.0113(16) 0.0086(16) -0.0105(19)
C11 0.0502(18) 0.077(2) 0.096(3) 0.0030(16) -0.0082(15) -0.0035(19)
C12 0.0518(17) 0.0683(17) 0.0771(18) 0.0034(14) 0.0020(15) 0.0007(17)
C13 0.0543(17) 0.0577(17) 0.0598(17) 0.0066(14) 0.0047(14) 0.0045(14)
N1 0.0535(14) 0.0628(13) 0.0642(13) 0.0020(12) 0.0049(12) 0.0036(11)
N2 0.0452(13) 0.0587(13) 0.0610(13) -0.0008(11) 0.0028(11) -0.0007(11)
N3 0.0661(14) 0.0641(15) 0.0855(18) 0.0005(13) -0.0058(14) -0.0104(15)
S1 0.0891(6) 0.0822(6) 0.0860(6) -0.0164(5) -0.0093(5) -0.0093(5)

loop_
_atom_type_symbol
_atom_type_description
_atom_type_scat_dispersion_real
_atom_type_scat_dispersion_imag
_atom_type_scat_source
C C 0.0033 0.0016 'International Tables Vol C Tables 4.2.6.8 and 6.1.1.4'
H H 0.0000 0.0000 'International Tables Vol C Tables 4.2.6.8 and 6.1.1.4'
N N 0.0061 0.0033 'International Tables Vol C Tables 4.2.6.8 and 6.1.1.4'
S S 0.1246 0.1234 'International Tables Vol C Tables 4.2.6.8 and 6.1.1.4'
Zn Zn 0.2839 1.4301 'International Tables Vol C Tables 4.2.6.8 and 6.1.1.4'

loop_
_geom_angle_atom_site_label_1
_geom_angle_atom_site_label_2
_geom_angle_atom_site_label_3
_geom_angle_site_symmetry_1
_geom_angle_site_symmetry_3
_geom_angle
_geom_angle_publ_flag
N3 Zn N3 4_655 . 95.11(14) yes
N3 Zn N2 4_655 . 91.41(10) yes
N3 Zn N2 . . 102.16(10) ?
N3 Zn N2 4_655 4_655 102.16(10) ?
N3 Zn N2 . 4_655 91.41(10) ?
N2 Zn N2 . 4_655 159.93(12) yes
N3 Zn N1 4_655 4_655 89.13(10) ?
N3 Zn N1 . 4_655 166.58(10) yes
N2 Zn N1 . 4_655 90.44(8) yes
N2 Zn N1 4_655 4_655 75.24(8) ?
N3 Zn N1 4_655 . 166.58(10) ?
N3 Zn N1 . . 89.13(10) yes
N2 Zn N1 . . 75.24(8) yes
N2 Zn N1 4_655 . 90.44(8) ?
N1 Zn N1 4_655 . 89.63(12) yes
N1 C1 C2 . . 123.3(3) ?
N1 C1 H1 . . 118.4 ?
C2 C1 H1 . . 118.4 ?
C3 C2 C1 . . 118.9(3) ?
C3 C2 H2 . . 120.5 ?
C1 C2 H2 . . 120.5 ?
C2 C3 C4 . . 120.3(3) ?
C2 C3 H3 . . 119.9 ?
C4 C3 H3 . . 119.9 ?
C5 C4 C3 . . 117.8(3) ?
C5 C4 C9 . . 118.8(3) ?
C3 C4 C9 . . 123.4(3) ?
N1 C5 C4 . . 121.7(3) ?
N1 C5 C6 . . 118.3(2) ?
C4 C5 C6 . . 120.0(3) ?
N2 C6 C5 . . 118.3(2) ?
N2 C6 C7 . . 121.0(3) ?
C5 C6 C7 . . 120.6(3) ?
C10 C7 C6 . . 117.9(3) ?
C10 C7 C8 . . 124.4(3) ?
C6 C7 C8 . . 117.8(3) ?
C9 C8 C7 . . 121.5(3) ?
C9 C8 H8 . . 119.2 ?
C7 C8 H8 . . 119.2 ?
C8 C9 C4 . . 121.2(3) ?
C8 C9 H9 . . 119.4 ?
C4 C9 H9 . . 119.4 ?
C11 C10 C7 . . 120.4(3) ?
C11 C10 H10 . . 119.8 ?
C7 C10 H10 . . 119.8 ?
C10 C11 C12 . . 119.4(3) ?
C10 C11 H11 . . 120.3 ?
C12 C11 H11 . . 120.3 ?
N2 C12 C11 . . 122.6(3) ?
N2 C12 H12 . . 118.7 ?
C11 C12 H12 . . 118.7 ?
N3 C13 S1 . . 179.9(3) ?
C1 N1 C5 . . 118.1(2) ?
C1 N1 Zn . . 128.19(19) ?
C5 N1 Zn . . 113.70(17) ?
C12 N2 C6 . . 118.7(2) ?
C12 N2 Zn . . 126.83(19) ?
C6 N2 Zn . . 114.39(17) ?
C13 N3 Zn . . 165.7(3) ?

loop_
_geom_bond_atom_site_label_1
_geom_bond_atom_site_label_2
_geom_bond_site_symmetry_2
_geom_bond_distance
_geom_bond_publ_flag
Zn N3 4_655 2.063(3) ?
Zn N3 . 2.063(3) yes
Zn N2 . 2.193(2) yes
Zn N2 4_655 2.193(2) ?
Zn N1 4_655 2.222(2) ?
Zn N1 . 2.222(2) yes
C1 N1 . 1.351(3) ?
C1 C2 . 1.363(4) ?
C1 H1 . 0.9300 ?
C2 C3 . 1.361(4) ?
C2 H2 . 0.9300 ?
C3 C4 . 1.399(4) ?
C3 H3 . 0.9300 ?
C4 C5 . 1.398(4) ?
C4 C9 . 1.433(4) ?
C5 N1 . 1.355(3) ?
C5 C6 . 1.406(4) ?
C6 N2 . 1.361(3) ?
C6 C7 . 1.413(4) ?
C7 C10 . 1.389(4) ?
C7 C8 . 1.434(4) ?
C8 C9 . 1.335(4) ?
C8 H8 . 0.9300 ?
C9 H9 . 0.9300 ?
C10 C11 . 1.349(4) ?
C10 H10 . 0.9300 ?
C11 C12 . 1.384(5) ?
C11 H11 . 0.9300 ?
C12 N2 . 1.331(4) ?
C12 H12 . 0.9300 ?
C13 N3 . 1.143(3) ?
C13 S1 . 1.608(3) ?

loop_
_geom_torsion_atom_site_label_1
_geom_torsion_atom_site_label_2
_geom_torsion_atom_site_label_3
_geom_torsion_atom_site_label_4
_geom_torsion_site_symmetry_1
_geom_torsion
N1 C1 C2 C3 . -1.0(5)
C1 C2 C3 C4 . -0.5(6)
C2 C3 C4 C5 . 0.5(5)
C2 C3 C4 C9 . 179.2(3)
C3 C4 C5 N1 . 0.9(4)
C9 C4 C5 N1 . -177.9(3)
C3 C4 C5 C6 . -179.2(3)
C9 C4 C5 C6 . 2.0(4)
N1 C5 C6 N2 . -1.2(3)
C4 C5 C6 N2 . 179.0(2)
N1 C5 C6 C7 . 178.9(2)
C4 C5 C6 C7 . -0.9(4)
N2 C6 C7 C10 . 0.3(4)
C5 C6 C7 C10 . -179.8(2)
N2 C6 C7 C8 . 179.4(2)
C5 C6 C7 C8 . -0.7(4)
C10 C7 C8 C9 . -179.6(3)
C6 C7 C8 C9 . 1.3(4)
C7 C8 C9 C4 . -0.2(5)
C5 C4 C9 C8 . -1.5(5)
C3 C4 C9 C8 . 179.8(3)
C6 C7 C10 C11 . 0.2(4)
C8 C7 C10 C11 . -178.8(3)
C7 C10 C11 C12 . -0.8(4)
C10 C11 C12 N2 . 0.9(4)
C2 C1 N1 C5 . 2.3(4)
C2 C1 N1 Zn . -179.8(2)
C4 C5 N1 C1 . -2.3(4)
C6 C5 N1 C1 . 177.8(2)
C4 C5 N1 Zn . 179.56(19)
C6 C5 N1 Zn . -0.3(3)
N3 Zn N1 C1 4_655 177.2(4)
N3 Zn N1 C1 . -74.1(2)
N2 Zn N1 C1 . -176.9(2)
N2 Zn N1 C1 4_655 17.3(2)
N1 Zn N1 C1 4_655 92.5(2)
N3 Zn N1 C5 4_655 -4.8(5)
N3 Zn N1 C5 . 103.83(19)
N2 Zn N1 C5 . 1.01(17)
N2 Zn N1 C5 4_655 -164.77(18)
N1 Zn N1 C5 4_655 -89.54(18)
C11 C12 N2 C6 . -0.4(4)
C11 C12 N2 Zn . 177.2(2)
C5 C6 N2 C12 . 179.9(2)
C7 C6 N2 C12 . -0.2(4)
C5 C6 N2 Zn . 2.0(3)
C7 C6 N2 Zn . -178.07(18)
N3 Zn N2 C12 4_655 -0.7(2)
N3 Zn N2 C12 . 94.9(2)
N2 Zn N2 C12 4_655 -133.6(2)
N1 Zn N2 C12 4_655 -89.8(2)
N1 Zn N2 C12 . -179.3(2)
N3 Zn N2 C6 4_655 177.04(18)
N3 Zn N2 C6 . -87.43(18)
N2 Zn N2 C6 4_655 44.10(16)
N1 Zn N2 C6 4_655 87.90(18)
N1 Zn N2 C6 . -1.60(17)
N3 Zn N3 C13 4_655 -96.8(10)
N2 Zn N3 C13 . 170.7(9)
N2 Zn N3 C13 4_655 5.5(10)
N1 Zn N3 C13 4_655 11.2(12)
N1 Zn N3 C13 . 96.0(10)
